data_4507895
loop_
_publ_author_name
'Gilli, Gastone'
'Bertolasi, Valerio'
'Gilli, Paola'

_publ_section_title
;
 Solid-State N--H&#x00B7;&#x00B7;&#x00B7;O/O--H&#x00B7;&#x00B7;&#x00B7;N
 Tautomerism in Resonance-Assisted 1-(Arylazo)-2-Naphthols and Its
 Through-Space\p* \\leftarrow \pPerturbation in TCNQ Cocrystals. A
 Variable-Temperature X-ray Crystal Study
;
_journal_issue 8
_journal_name_full 'Crystal Growth &amp; Design'
_journal_page_first 3308
_journal_paper_doi 10.1021/cg301546v
_journal_volume 13
_journal_year 2013
_chemical_formula_moiety 'C16 H11 F N2 O, 0.5(C12 H4 N4)'
_chemical_formula_sum 'C22 H13 F N4 O'
_chemical_formula_weight 368.36
_chemical_name_systematic
;
 ?
;
_space_group_IT_number 2
_symmetry_cell_setting triclinic
_symmetry_space_group_name_Hall '-P 1'
_symmetry_space_group_name_H-M 'P -1'
_atom_sites_solution_hydrogens difmap
_atom_sites_solution_primary direct
_atom_sites_solution_secondary difmap
_audit_creation_method SHELXL-97
_cell_angle_alpha 106.787(3)
_cell_angle_beta 102.854(2)
_cell_angle_gamma 105.731(3)
_cell_formula_units_Z 2
_cell_length_a 7.6518(4)
_cell_length_b 10.4725(6)
_cell_length_c 12.9054(8)
_cell_measurement_reflns_used 6735
_cell_measurement_temperature 275
_cell_measurement_theta_max 26.00
_cell_measurement_theta_min 3.36
_cell_volume 900.81(9)
_computing_cell_refinement 'Denzo-SMN (Otwinowski & Minor, 1997)'
_computing_data_collection 'COLLECT (Nonius, 1998)'
_computing_data_reduction 'Denzo-SMN (Otwinowski & Minor, 1997)'
_computing_molecular_graphics 'ORTEPIII (Burnett & Johnson, 1996)'
_computing_publication_material 'SHELXL-97 (Sheldrick, 1997), PARST (Nardelli, 1995), PLATON (Spek, 2003)'
_computing_structure_refinement 'SHELXL-97 (Sheldrick, 1997)'
_computing_structure_solution 'SIR97 (Altomare et al., 1999)'
_diffrn_ambient_temperature 275
_diffrn_measured_fraction_theta_full 0.992
_diffrn_measured_fraction_theta_max 0.992
_diffrn_measurement_device_type 'Nonius Kappa CCD'
_diffrn_measurement_method '\f scans and \w scans'
_diffrn_radiation_monochromator graphite
_diffrn_radiation_source 'fine-focus sealed tube'
_diffrn_radiation_type MoK\a
_diffrn_radiation_wavelength 0.71073
_diffrn_reflns_av_R_equivalents 0.0224
_diffrn_reflns_av_sigmaI/netI 0.0443
_diffrn_reflns_limit_h_max 9
_diffrn_reflns_limit_h_min -9
_diffrn_reflns_limit_k_max 12
_diffrn_reflns_limit_k_min -12
_diffrn_reflns_limit_l_max 15
_diffrn_reflns_limit_l_min -15
_diffrn_reflns_number 6735
_diffrn_reflns_theta_full 26.00
_diffrn_reflns_theta_max 26.00
_diffrn_reflns_theta_min 3.36
_exptl_absorpt_coefficient_mu 0.094
_exptl_absorpt_correction_type none
_exptl_crystal_colour black
_exptl_crystal_density_diffrn 1.358
_exptl_crystal_density_method 'not measured'
_exptl_crystal_description prismatic
_exptl_crystal_F_000 380
_exptl_crystal_size_max 0.45
_exptl_crystal_size_mid 0.15
_exptl_crystal_size_min 0.10
_refine_diff_density_max 0.197
_refine_diff_density_min -0.193
_refine_diff_density_rms 0.035
_refine_ls_extinction_method none
_refine_ls_goodness_of_fit_ref 1.034
_refine_ls_hydrogen_treatment refall
_refine_ls_matrix_type full
_refine_ls_number_parameters 305
_refine_ls_number_reflns 3507
_refine_ls_number_restraints 0
_refine_ls_restrained_S_all 1.034
_refine_ls_R_factor_all 0.0855
_refine_ls_R_factor_gt 0.0501
_refine_ls_shift/su_max 0.000
_refine_ls_shift/su_mean 0.000
_refine_ls_structure_factor_coef Fsqd
_refine_ls_weighting_details 'calc w=1/[\s^2^(Fo^2^)+(0.0701P)^2^+0.0537P] where P=(Fo^2^+2Fc^2^)/3'
_refine_ls_weighting_scheme calc
_refine_ls_wR_factor_gt 0.1148
_refine_ls_wR_factor_ref 0.1363
_reflns_number_gt 2278
_reflns_number_total 3507
_reflns_threshold_expression I2sigma(I)
_cod_data_source_file cg301546v_si_002.cif
_cod_data_source_block 1-T275
_cod_database_code 4507895

loop_
_symmetry_equiv_pos_as_xyz
'x, y, z'
'-x, -y, -z'

loop_
_atom_site_label
_atom_site_type_symbol
_atom_site_fract_x
_atom_site_fract_y
_atom_site_fract_z
_atom_site_U_iso_or_equiv
_atom_site_adp_type
_atom_site_occupancy
_atom_site_symmetry_multiplicity
_atom_site_calc_flag
F1 F 1.1795(2) -0.40095(15) 0.10693(10) 0.1054(5) Uani 1 1 d
O1 O 0.61563(18) -0.22296(14) 0.52673(13) 0.0823(4) Uani 1 1 d
N1 N 1.01754(19) -0.12686(13) 0.55768(12) 0.0520(4) Uani 1 1 d
N2 N 0.9015(2) -0.21478(13) 0.45593(12) 0.0556(4) Uani 1 1 d
C1 C 0.9419(2) -0.08712(15) 0.64035(14) 0.0504(4) Uani 1 1 d
C2 C 0.7380(2) -0.13682(17) 0.62418(17) 0.0627(5) Uani 1 1 d
C3 C 0.6777(3) -0.0886(2) 0.7210(2) 0.0689(5) Uani 1 1 d
C4 C 0.8045(3) 0.00027(19) 0.82397(19) 0.0660(5) Uani 1 1 d
C5 C 1.0073(3) 0.05307(17) 0.84392(15) 0.0561(4) Uani 1 1 d
C6 C 1.0766(2) 0.01005(15) 0.75254(14) 0.0504(4) Uani 1 1 d
C7 C 1.1375(3) 0.1461(2) 0.95293(17) 0.0709(5) Uani 1 1 d
C8 C 1.3312(3) 0.1949(2) 0.97102(19) 0.0782(6) Uani 1 1 d
C9 C 1.3993(3) 0.1523(2) 0.88113(17) 0.0734(5) Uani 1 1 d
C10 C 1.2761(2) 0.06295(19) 0.77341(16) 0.0600(5) Uani 1 1 d
C11 C 0.9786(2) -0.25896(16) 0.36893(14) 0.0511(4) Uani 1 1 d
C12 C 1.1756(3) -0.21572(18) 0.38740(15) 0.0557(4) Uani 1 1 d
C13 C 1.2419(3) -0.26372(19) 0.29877(16) 0.0641(5) Uani 1 1 d
C14 C 1.1111(3) -0.35359(19) 0.19305(15) 0.0681(5) Uani 1 1 d
C15 C 0.9155(3) -0.3982(2) 0.17233(17) 0.0670(5) Uani 1 1 d
C16 C 0.8502(3) -0.35062(18) 0.26105(15) 0.0597(5) Uani 1 1 d
H1 H 0.740(4) -0.246(3) 0.455(2) 0.133(9) Uiso 1 1 d
H3 H 0.544(3) -0.1218(19) 0.7077(16) 0.081(6) Uiso 1 1 d
H4 H 0.761(3) 0.033(2) 0.8875(17) 0.075(6) Uiso 1 1 d
H7 H 1.085(3) 0.175(2) 1.0164(18) 0.083(6) Uiso 1 1 d
H8 H 1.411(3) 0.254(2) 1.0465(19) 0.094(7) Uiso 1 1 d
H9 H 1.541(3) 0.190(2) 0.8942(17) 0.094(6) Uiso 1 1 d
H10 H 1.326(2) 0.0322(17) 0.7089(15) 0.065(5) Uiso 1 1 d
H12 H 1.260(2) -0.1544(17) 0.4609(15) 0.058(5) Uiso 1 1 d
H13 H 1.377(3) -0.238(2) 0.3090(16) 0.080(6) Uiso 1 1 d
H15 H 0.833(3) -0.463(2) 0.0939(18) 0.089(6) Uiso 1 1 d
H16 H 0.710(3) -0.3814(18) 0.2477(15) 0.068(5) Uiso 1 1 d
N1A N 1.1962(2) -0.22153(17) 0.89137(14) 0.0773(5) Uani 1 1 d
N2A N 0.5825(2) -0.43943(18) 0.71445(14) 0.0790(5) Uani 1 1 d
C1A C 0.9610(2) -0.44275(14) 0.60234(12) 0.0432(4) Uani 1 1 d
C2A C 0.8082(2) -0.53568(16) 0.49692(13) 0.0478(4) Uani 1 1 d
C3A C 0.8450(2) -0.58912(16) 0.40043(14) 0.0472(4) Uani 1 1 d
C4A C 0.9249(2) -0.38540(15) 0.70175(13) 0.0474(4) Uani 1 1 d
C5A C 1.0761(2) -0.29369(17) 0.80712(15) 0.0550(4) Uani 1 1 d
C6A C 0.7337(3) -0.41584(17) 0.70805(14) 0.0561(4) Uani 1 1 d
H2A H 0.681(2) -0.5580(16) 0.4978(13) 0.052(4) Uiso 1 1 d
H3A H 0.741(2) -0.6476(15) 0.3327(13) 0.047(4) Uiso 1 1 d

loop_
_atom_site_aniso_label
_atom_site_aniso_U_11
_atom_site_aniso_U_22
_atom_site_aniso_U_33
_atom_site_aniso_U_23
_atom_site_aniso_U_13
_atom_site_aniso_U_12
F1 0.1172(10) 0.1149(9) 0.0664(8) 0.0168(7) 0.0464(7) 0.0199(8)
O1 0.0496(7) 0.0766(8) 0.0937(10) 0.0099(8) 0.0171(7) 0.0106(6)
N1 0.0545(8) 0.0433(7) 0.0600(9) 0.0211(7) 0.0180(7) 0.0190(6)
N2 0.0554(9) 0.0463(7) 0.0614(9) 0.0179(7) 0.0155(7) 0.0178(6)
C1 0.0497(9) 0.0414(8) 0.0670(10) 0.0238(8) 0.0231(8) 0.0196(7)
C2 0.0511(10) 0.0459(9) 0.0861(13) 0.0204(9) 0.0211(10) 0.0156(8)
C3 0.0535(11) 0.0576(10) 0.1005(16) 0.0263(11) 0.0380(11) 0.0201(9)
C4 0.0715(13) 0.0572(10) 0.0857(14) 0.0298(10) 0.0430(12) 0.0301(10)
C5 0.0613(10) 0.0531(9) 0.0666(11) 0.0271(8) 0.0288(9) 0.0280(8)
C6 0.0503(9) 0.0451(8) 0.0626(10) 0.0246(8) 0.0196(8) 0.0215(7)
C7 0.0808(14) 0.0788(13) 0.0632(12) 0.0270(10) 0.0304(11) 0.0378(11)
C8 0.0734(14) 0.0923(14) 0.0590(13) 0.0190(11) 0.0131(11) 0.0317(11)
C9 0.0566(12) 0.0859(13) 0.0680(13) 0.0218(11) 0.0135(10) 0.0240(10)
C10 0.0537(11) 0.0663(11) 0.0612(11) 0.0217(9) 0.0199(9) 0.0247(8)
C11 0.0561(10) 0.0427(8) 0.0556(10) 0.0225(7) 0.0151(8) 0.0174(7)
C12 0.0603(11) 0.0489(9) 0.0523(10) 0.0193(8) 0.0143(9) 0.0138(8)
C13 0.0673(12) 0.0622(10) 0.0628(12) 0.0256(9) 0.0277(10) 0.0155(9)
C14 0.0900(15) 0.0633(11) 0.0528(11) 0.0230(9) 0.0321(10) 0.0218(10)
C15 0.0798(14) 0.0576(10) 0.0512(11) 0.0195(9) 0.0117(10) 0.0149(9)
C16 0.0594(11) 0.0522(10) 0.0605(11) 0.0225(8) 0.0098(9) 0.0160(8)
N1A 0.0740(11) 0.0760(10) 0.0591(10) 0.0066(8) 0.0097(9) 0.0226(9)
N2A 0.0619(10) 0.1007(12) 0.0828(12) 0.0333(10) 0.0323(9) 0.0359(9)
C1A 0.0401(8) 0.0395(7) 0.0500(9) 0.0196(7) 0.0119(7) 0.0132(6)
C2A 0.0348(8) 0.0515(9) 0.0542(10) 0.0206(7) 0.0127(7) 0.0118(7)
C3A 0.0396(9) 0.0472(8) 0.0450(9) 0.0141(7) 0.0078(7) 0.0089(7)
C4A 0.0460(9) 0.0460(8) 0.0502(9) 0.0176(7) 0.0143(7) 0.0179(7)
C5A 0.0574(11) 0.0546(9) 0.0550(10) 0.0179(8) 0.0207(9) 0.0240(8)
C6A 0.0555(11) 0.0624(10) 0.0533(10) 0.0190(8) 0.0198(8) 0.0266(8)

loop_
_atom_type_symbol
_atom_type_description
_atom_type_scat_dispersion_real
_atom_type_scat_dispersion_imag
_atom_type_scat_source
C C 0.0033 0.0016 'International Tables Vol C Tables 4.2.6.8 and 6.1.1.4'
H H 0.0000 0.0000 'International Tables Vol C Tables 4.2.6.8 and 6.1.1.4'
F F 0.0171 0.0103 'International Tables Vol C Tables 4.2.6.8 and 6.1.1.4'
N N 0.0061 0.0033 'International Tables Vol C Tables 4.2.6.8 and 6.1.1.4'
O O 0.0106 0.0060 'International Tables Vol C Tables 4.2.6.8 and 6.1.1.4'

loop_
_geom_angle_atom_site_label_1
_geom_angle_atom_site_label_2
_geom_angle_atom_site_label_3
_geom_angle
_geom_angle_site_symmetry_1
_geom_angle_site_symmetry_3
N2 N1 C1 118.41(14) . .
N1 N2 C11 119.10(14) . .
N1 N2 H1 110.6(13) . .
C11 N2 H1 130.3(13) . .
N1 C1 C2 124.04(15) . .
N1 C1 C6 116.52(14) . .
C2 C1 C6 119.43(15) . .
O1 C2 C3 120.89(16) . .
O1 C2 C1 121.04(17) . .
C3 C2 C1 118.06(17) . .
C4 C3 C2 121.56(18) . .
C4 C3 H3 122.2(12) . .
C2 C3 H3 116.2(12) . .
C3 C4 C5 122.40(19) . .
C3 C4 H4 120.2(12) . .
C5 C4 H4 117.3(12) . .
C6 C5 C7 119.63(16) . .
C6 C5 C4 119.06(17) . .
C7 C5 C4 121.31(17) . .
C5 C6 C10 118.41(16) . .
C5 C6 C1 119.49(15) . .
C10 C6 C1 122.10(15) . .
C8 C7 C5 120.70(19) . .
C8 C7 H7 121.1(12) . .
C5 C7 H7 118.2(12) . .
C7 C8 C9 119.6(2) . .
C7 C8 H8 116.7(14) . .
C9 C8 H8 123.6(14) . .
C10 C9 C8 121.2(2) . .
C10 C9 H9 119.4(12) . .
C8 C9 H9 119.4(12) . .
C9 C10 C6 120.44(18) . .
C9 C10 H10 120.8(10) . .
C6 C10 H10 118.8(10) . .
C16 C11 C12 119.97(17) . .
C16 C11 N2 117.42(16) . .
C12 C11 N2 122.60(15) . .
C13 C12 C11 119.73(17) . .
C13 C12 H12 121.5(10) . .
C11 C12 H12 118.8(10) . .
C12 C13 C14 118.85(19) . .
C12 C13 H13 122.0(12) . .
C14 C13 H13 119.2(12) . .
F1 C14 C13 117.93(18) . .
F1 C14 C15 119.39(17) . .
C13 C14 C15 122.68(19) . .
C16 C15 C14 118.27(18) . .
C16 C15 H15 124.9(12) . .
C14 C15 H15 116.8(12) . .
C15 C16 C11 120.51(18) . .
C15 C16 H16 119.4(11) . .
C11 C16 H16 120.1(11) . .
C4A C1A C2A 121.80(14) . .
C4A C1A C3A 120.88(14) . 2_746
C2A C1A C3A 117.32(14) . 2_746
C3A C2A C1A 121.26(15) . .
C3A C2A H2A 120.6(9) . .
C1A C2A H2A 118.1(10) . .
C2A C3A C1A 121.42(15) . 2_746
C2A C3A H3A 118.9(9) . .
C1A C3A H3A 119.7(9) 2_746 .
C1A C4A C5A 122.12(14) . .
C1A C4A C6A 122.45(14) . .
C5A C4A C6A 115.42(14) . .
N1A C5A C4A 179.43(18) . .
N2A C6A C4A 179.18(17) . .

loop_
_geom_bond_atom_site_label_1
_geom_bond_atom_site_label_2
_geom_bond_distance
_geom_bond_site_symmetry_2
F1 C14 1.355(2) .
O1 C2 1.279(2) .
N1 N2 1.3039(18) .
N1 C1 1.340(2) .
N2 C11 1.402(2) .
N2 H1 1.18(3) .
C1 C2 1.449(2) .
C1 C6 1.453(2) .
C2 C3 1.431(3) .
C3 C4 1.340(3) .
C3 H3 0.94(2) .
C4 C5 1.434(3) .
C4 H4 0.96(2) .
C5 C6 1.405(2) .
C5 C7 1.407(3) .
C6 C10 1.408(2) .
C7 C8 1.371(3) .
C7 H7 1.00(2) .
C8 C9 1.383(3) .
C8 H8 0.94(2) .
C9 C10 1.373(3) .
C9 H9 1.00(2) .
C10 H10 0.999(18) .
C11 C16 1.390(2) .
C11 C12 1.394(2) .
C12 C13 1.372(3) .
C12 H12 0.939(17) .
C13 C14 1.374(3) .
C13 H13 0.96(2) .
C14 C15 1.378(3) .
C15 C16 1.367(3) .
C15 H15 0.98(2) .
C16 H16 0.991(19) .
N1A C5A 1.141(2) .
N2A C6A 1.143(2) .
C1A C4A 1.373(2) .
C1A C2A 1.441(2) .
C1A C3A 1.441(2) 2_746
C2A C3A 1.335(2) .
C2A H2A 0.945(17) .
C3A C1A 1.441(2) 2_746
C3A H3A 0.942(15) .
C4A C5A 1.433(2) .
C4A C6A 1.436(2) .
